data_4121808
loop_
_publ_author_name
'Shintani, Ryo'
'Otomo, Haruka'
'Ota, Kensuke'
'Hayashi, Tamio'

_publ_section_title
;
 Palladium-Catalyzed Asymmetric Synthesis of Silicon-Stereogenic
 Dibenzosiloles via Enantioselective C-H Bond Functionalization
;
_journal_coden_ASTM JACSAT
_journal_issue 17
_journal_name_full 'Journal of the American Chemical Society'
_journal_page_first 7305
_journal_page_last 7308
_journal_paper_doi 10.1021/ja302278s
_journal_volume 134
_journal_year 2012
_chemical_absolute_configuration 'CHOOSE rm ad rmad syn or unk'
_chemical_formula_sum 'C26 H24 Si'
_chemical_formula_weight 364.56
_space_group_IT_number 4
_symmetry_cell_setting monoclinic
_symmetry_Int_Tables_number 4
_symmetry_space_group_name_Hall 'P 2yb'
_symmetry_space_group_name_H-M 'P 1 21 1'
_cell_angle_alpha 90.0000
_cell_angle_beta 99.6203(17)
_cell_angle_gamma 90.0000
_cell_formula_units_Z 4
_cell_length_a 11.2001(3)
_cell_length_b 7.35727(17)
_cell_length_c 24.4176(5)
_cell_measurement_reflns_used 7745
_cell_measurement_temperature 93.1
_cell_measurement_theta_max 68.3
_cell_measurement_theta_min 3.7
_cell_volume 1983.77(8)
_computing_cell_refinement PROCESS-AUTO
_computing_data_collection PROCESS-AUTO
_computing_data_reduction CrystalStructure
_computing_publication_material 'CrystalStructure 3.8'
_computing_structure_refinement CRYSTALS
_computing_structure_solution SIR92
_diffrn_ambient_temperature 93(1)
_diffrn_detector_area_resol_mean 10.00
_diffrn_measured_fraction_theta_full 0.998
_diffrn_measured_fraction_theta_max 0.998
_diffrn_measurement_device_type 'Rigaku RAXIS-RAPID'
_diffrn_measurement_method \w
_diffrn_radiation_type 'Cu K\a'
_diffrn_radiation_wavelength 1.54187
_diffrn_reflns_av_R_equivalents 0.063
_diffrn_reflns_limit_h_max 13
_diffrn_reflns_limit_h_min -13
_diffrn_reflns_limit_k_max 8
_diffrn_reflns_limit_k_min -8
_diffrn_reflns_limit_l_max 29
_diffrn_reflns_limit_l_min -29
_diffrn_reflns_number 19909
_diffrn_reflns_theta_full 68.23
_diffrn_reflns_theta_max 68.23
_exptl_absorpt_coefficient_mu 1.074
_exptl_absorpt_correction_T_max 0.651
_exptl_absorpt_correction_T_min 0.533
_exptl_absorpt_correction_type multi-scan
_exptl_absorpt_process_details
;
    Higashi, T. (1995). Program for Absorption Correction.
    Rigaku Corporation, Tokyo, Japan.
;
_exptl_crystal_colour colorless
_exptl_crystal_density_diffrn 1.221
_exptl_crystal_density_method 'not measured'
_exptl_crystal_description prism
_exptl_crystal_F_000 776.00
_exptl_crystal_size_max 0.80
_exptl_crystal_size_mid 0.60
_exptl_crystal_size_min 0.40
_refine_diff_density_max 1.90
_refine_diff_density_min -1.82
_refine_ls_abs_structure_details 'Flack, H. D. (1983), Acta Cryst. A39, 876-881.  2989 Friedel Pairs'
_refine_ls_abs_structure_Flack -0.01(2)
_refine_ls_extinction_method none
_refine_ls_goodness_of_fit_ref 1.019
_refine_ls_hydrogen_treatment refall
_refine_ls_number_parameters 536
_refine_ls_number_reflns 17463
_refine_ls_R_factor_gt 0.0491
_refine_ls_shift/su_max 0.0000
_refine_ls_structure_factor_coef F
_refine_ls_weighting_details
;
    Chebychev polynomial with 3 parameters (Carruthers & Watkin, 1979)
    93.0383    120.0240    29.1694
;
_refine_ls_weighting_scheme calc
_refine_ls_wR_factor_ref 0.0725
_reflns_number_gt 17401
_reflns_number_total 6917
_reflns_threshold_expression F^2^>2.0\s(F^2^)
_cod_duplicate_entry 4117895
_cod_data_source_file ja302278s_si_002.cif
_cod_data_source_block '_11219yuki'
_cod_depositor_comments
;
 Updated bibliographic information.

 Antanas Vaitkus,
 2019-10-10

 Marked entry as a duplicate of entry 4117895.

 Antanas Vaitkus,
 2019-10-10
;
_cod_original_cell_volume 1983.76(8)
_cod_original_formula_sum 'C52 H48 Si2 '
_cod_database_code 4121808

loop_
_symmetry_equiv_pos_site_id
_symmetry_equiv_pos_as_xyz
1 +X,+Y,+Z
2 -X,1/2+Y,-Z

loop_
_atom_site_label
_atom_site_type_symbol
_atom_site_fract_x
_atom_site_fract_y
_atom_site_fract_z
_atom_site_U_iso_or_equiv
_atom_site_adp_type
_atom_site_occupancy
_atom_site_symmetry_multiplicity
_atom_site_calc_flag
_atom_site_refinement_flags
Si(1) Si -0.80297(5) -0.02628(10) -0.09828(3) 0.02299(16) Uani 1.00 1 d .
Si(2) Si -1.15273(5) 0.23042(10) -0.36701(2) 0.02120(15) Uani 1.00 1 d .
C(39) C -1.4117(2) 0.3333(3) -0.27453(10) 0.0268(6) Uani 1.00 1 d .
C(1) C -0.6683(2) -0.1178(3) -0.12684(10) 0.0254(6) Uani 1.00 1 d .
C(22) C -0.9622(2) -0.2095(3) -0.18589(10) 0.0270(6) Uani 1.00 1 d .
C(35) C -1.2254(2) 0.4091(3) -0.50065(10) 0.0257(6) Uani 1.00 1 d .
C(27) C -1.28197(19) 0.3694(3) -0.40649(9) 0.0207(5) Uani 1.00 1 d .
C(43) C -1.00167(19) 0.3495(3) -0.35560(9) 0.0225(6) Uani 1.00 1 d .
C(31) C -1.4087(2) 0.5496(3) -0.47888(10) 0.0245(6) Uani 1.00 1 d .
C(23) C -0.82651(19) 0.2287(3) -0.09809(9) 0.0271(6) Uani 1.00 1 d .
C(37) C -1.22350(19) 0.2327(3) -0.30263(9) 0.0234(5) Uani 1.00 1 d .
C(30) C -1.4882(2) 0.5848(3) -0.44094(10) 0.0275(6) Uani 1.00 1 d .
C(3) C -0.4997(2) -0.3234(3) -0.09789(10) 0.0292(6) Uani 1.00 1 d .
C(29) C -1.46577(19) 0.5161(3) -0.38812(10) 0.0247(6) Uani 1.00 1 d .
C(36) C -1.30249(18) 0.4409(2) -0.46112(9) 0.0214(5) Uani 1.00 1 d .
C(20) C -1.1564(2) -0.3346(3) -0.17784(11) 0.0327(7) Uani 1.00 1 d .
C(11) C -0.7478(2) -0.1280(3) -0.02842(10) 0.0261(6) Uani 1.00 1 d .
C(4) C -0.4692(2) -0.3168(3) -0.14931(11) 0.0312(6) Uani 1.00 1 d .
C(28) C -1.3636(2) 0.4082(3) -0.37078(9) 0.0221(5) Uani 1.00 1 d .
C(41) C -1.2693(2) 0.1512(3) -0.21232(10) 0.0290(6) Uani 1.00 1 d .
C(17) C -0.9448(2) -0.1485(2) -0.13087(10) 0.0233(6) Uani 1.00 1 d .
C(9) C -0.6992(2) 0.0020(3) -0.22434(10) 0.0285(6) Uani 1.00 1 d .
C(32) C -1.4301(2) 0.6207(3) -0.53355(9) 0.0262(6) Uani 1.00 1 d .
C(40) C -1.3784(2) 0.2451(3) -0.22394(10) 0.0309(6) Uani 1.00 1 d .
C(38) C -1.3350(2) 0.3271(3) -0.31396(9) 0.0233(6) Uani 1.00 1 d .
C(2) C -0.5999(2) -0.2238(3) -0.08631(10) 0.0264(6) Uani 1.00 1 d .
C(5) C -0.5342(2) -0.2080(3) -0.19231(11) 0.0290(6) Uani 1.00 1 d .
C(42) C -1.1927(2) 0.1471(3) -0.25169(9) 0.0272(6) Uani 1.00 1 d .
C(48) C -0.9496(2) 0.3931(3) -0.30103(10) 0.0287(6) Uani 1.00 1 d .
C(18) C -1.0375(2) -0.1811(3) -0.10063(10) 0.0349(7) Uani 1.00 1 d .
C(52) C -1.2536(2) -0.1166(3) -0.38349(12) 0.0410(8) Uani 1.00 1 d .
C(14) C -0.6361(2) -0.3292(3) 0.06312(10) 0.0386(7) Uani 1.00 1 d .
C(50) C -1.1198(2) -0.0308(3) -0.45135(10) 0.0413(7) Uani 1.00 1 d .
C(34) C -1.2477(2) 0.4812(3) -0.55297(10) 0.0310(6) Uani 1.00 1 d .
C(6) C -0.5016(2) -0.1958(3) -0.24586(10) 0.0325(7) Uani 1.00 1 d .
C(13) C -0.5876(2) -0.3317(3) 0.01420(10) 0.0317(6) Uani 1.00 1 d .
C(44) C -0.9361(2) 0.3943(3) -0.39730(10) 0.0335(7) Uani 1.00 1 d .
C(8) C -0.6663(2) 0.0085(3) -0.27557(10) 0.0322(7) Uani 1.00 1 d .
C(51) C -1.0310(2) -0.1007(3) -0.35263(10) 0.0337(7) Uani 1.00 1 d .
C(33) C -1.3508(2) 0.5901(3) -0.56936(10) 0.0323(6) Uani 1.00 1 d .
C(19) C -1.1424(2) -0.2726(4) -0.12344(11) 0.0386(7) Uani 1.00 1 d .
C(7) C -0.5652(2) -0.0925(3) -0.28628(11) 0.0342(7) Uani 1.00 1 d .
C(10) C -0.6354(2) -0.1071(3) -0.18059(10) 0.0239(5) Uani 1.00 1 d .
C(12) C -0.6427(2) -0.2319(3) -0.03122(10) 0.0245(6) Uani 1.00 1 d .
C(49) C -1.1383(2) -0.0130(3) -0.39062(9) 0.0264(6) Uani 1.00 1 d .
C(16) C -0.7934(2) -0.1265(3) 0.02084(10) 0.0318(7) Uani 1.00 1 d .
C(47) C -0.8383(2) 0.4819(3) -0.28954(10) 0.0349(7) Uani 1.00 1 d .
C(24) C -0.9280(2) 0.2852(3) -0.14551(12) 0.0462(8) Uani 1.00 1 d .
C(21) C -1.0669(2) -0.3007(3) -0.20900(10) 0.0294(6) Uani 1.00 1 d .
C(15) C -0.7376(2) -0.2262(3) 0.06665(10) 0.0367(7) Uani 1.00 1 d .
C(25) C -0.8644(3) 0.2882(3) -0.04358(12) 0.0582(10) Uani 1.00 1 d .
C(46) C -0.7776(2) 0.5281(3) -0.33170(11) 0.0365(7) Uani 1.00 1 d .
C(45) C -0.8258(2) 0.4822(4) -0.38585(11) 0.0399(7) Uani 1.00 1 d .
C(26) C -0.7101(2) 0.3297(3) -0.10489(14) 0.0532(9) Uani 1.00 1 d .
H(1) H -0.4531 -0.3936 -0.0694 0.034 Uiso 1.00 1 c R
H(2) H -0.4043 -0.3899 -0.1572 0.037 Uiso 1.00 1 c R
H(3) H -0.4349 -0.2648 -0.2538 0.040 Uiso 1.00 1 c R
H(4) H -0.5408 -0.0863 -0.3217 0.042 Uiso 1.00 1 c R
H(5) H -0.7111 0.0807 -0.3041 0.038 Uiso 1.00 1 c R
H(6) H -0.7662 0.0717 -0.2171 0.034 Uiso 1.00 1 c R
H(7) H -0.5156 -0.3978 0.0120 0.037 Uiso 1.00 1 c R
H(8) H -0.6014 -0.4021 0.0938 0.044 Uiso 1.00 1 c R
H(9) H -0.7685 -0.2184 0.1005 0.044 Uiso 1.00 1 c R
H(10) H -0.8647 -0.0583 0.0226 0.038 Uiso 1.00 1 c R
H(11) H -1.0286 -0.1358 -0.0637 0.042 Uiso 1.00 1 c R
H(12) H -1.2039 -0.2945 -0.1018 0.047 Uiso 1.00 1 c R
H(13) H -1.2261 -0.4022 -0.1935 0.038 Uiso 1.00 1 c R
H(14) H -1.0780 -0.3364 -0.2469 0.035 Uiso 1.00 1 c R
H(15) H -0.9005 -0.1887 -0.2075 0.032 Uiso 1.00 1 c R
H(16) H -1.0204 0.2309 -0.1376 0.054 Uiso 1.00 1 c R
H(17) H -0.8944 0.2619 -0.1836 0.054 Uiso 1.00 1 c R
H(18) H -0.9224 0.4319 -0.1426 0.054 Uiso 1.00 1 c R
H(19) H -0.9379 0.2279 -0.0404 0.073 Uiso 1.00 1 c R
H(20) H -0.8041 0.2565 -0.0129 0.073 Uiso 1.00 1 c R
H(21) H -0.8770 0.4160 -0.0438 0.073 Uiso 1.00 1 c R
H(22) H -0.7231 0.4573 -0.1050 0.064 Uiso 1.00 1 c R
H(23) H -0.6474 0.2986 -0.0752 0.064 Uiso 1.00 1 c R
H(24) H -0.6875 0.2940 -0.1391 0.064 Uiso 1.00 1 c R
H(25) H -1.5189 0.5411 -0.3625 0.030 Uiso 1.00 1 c R
H(26) H -1.5586 0.6565 -0.4520 0.032 Uiso 1.00 1 c R
H(27) H -1.5006 0.6916 -0.5453 0.030 Uiso 1.00 1 c R
H(28) H -1.3671 0.6409 -0.6056 0.038 Uiso 1.00 1 c R
H(29) H -1.1942 0.4569 -0.5785 0.037 Uiso 1.00 1 c R
H(30) H -1.1547 0.3378 -0.4896 0.030 Uiso 1.00 1 c R
H(31) H -1.4858 0.3984 -0.2822 0.032 Uiso 1.00 1 c R
H(32) H -1.4309 0.2478 -0.1971 0.038 Uiso 1.00 1 c R
H(33) H -1.2474 0.0902 -0.1778 0.035 Uiso 1.00 1 c R
H(34) H -1.1172 0.0856 -0.2436 0.032 Uiso 1.00 1 c R
H(35) H -0.9689 0.3631 -0.4345 0.041 Uiso 1.00 1 c R
H(36) H -0.7833 0.5124 -0.4152 0.049 Uiso 1.00 1 c R
H(37) H -0.7025 0.5905 -0.3237 0.044 Uiso 1.00 1 c R
H(38) H -0.8045 0.5112 -0.2523 0.041 Uiso 1.00 1 c R
H(39) H -0.9913 0.3612 -0.2716 0.034 Uiso 1.00 1 c R
H(40) H -1.0453 0.0229 -0.4539 0.049 Uiso 1.00 1 c R
H(41) H -1.1883 0.0059 -0.4709 0.049 Uiso 1.00 1 c R
H(42) H -1.1123 -0.1691 -0.4569 0.049 Uiso 1.00 1 c R
H(43) H -0.9599 -0.0403 -0.3555 0.040 Uiso 1.00 1 c R
H(44) H -1.0529 -0.1033 -0.3166 0.041 Uiso 1.00 1 c R
H(45) H -1.0149 -0.2243 -0.3575 0.041 Uiso 1.00 1 c R
H(46) H -1.2433 -0.2419 -0.3909 0.049 Uiso 1.00 1 c R
H(47) H -1.3082 -0.0814 -0.3576 0.050 Uiso 1.00 1 c R
H(48) H -1.3202 -0.0700 -0.4088 0.049 Uiso 1.00 1 c R

loop_
_atom_site_aniso_label
_atom_site_aniso_U_11
_atom_site_aniso_U_22
_atom_site_aniso_U_33
_atom_site_aniso_U_12
_atom_site_aniso_U_13
_atom_site_aniso_U_23
Si(1) 0.0230(3) 0.0237(3) 0.0221(3) 0.0009(2) 0.0031(2) 0.0015(2)
Si(2) 0.0229(3) 0.0211(3) 0.0189(3) 0.0010(2) 0.0015(2) -0.0012(2)
C(39) 0.0311(13) 0.0254(12) 0.0244(12) -0.0016(10) 0.0063(10) -0.0017(10)
C(1) 0.0262(11) 0.0222(12) 0.0279(13) 0.0015(10) 0.0047(10) -0.0037(10)
C(22) 0.0252(12) 0.0283(13) 0.0284(13) 0.0007(10) 0.0067(10) 0.0007(10)
C(35) 0.0215(11) 0.0315(13) 0.0242(12) 0.0033(10) 0.0036(9) -0.0015(10)
C(27) 0.0186(11) 0.0186(12) 0.0237(12) -0.0005(9) 0.0004(9) -0.0034(9)
C(43) 0.0231(11) 0.0212(12) 0.0231(12) 0.0028(9) 0.0032(9) -0.0022(9)
C(31) 0.0222(11) 0.0247(12) 0.0262(12) -0.0044(9) 0.0030(10) -0.0005(10)
C(23) 0.0270(11) 0.0245(12) 0.0299(13) 0.0020(11) 0.0050(9) 0.0002(11)
C(37) 0.0279(11) 0.0194(11) 0.0223(11) -0.0020(10) 0.0029(9) -0.0028(10)
C(30) 0.0247(12) 0.0251(12) 0.0317(13) 0.0001(10) 0.0013(10) 0.0004(11)
C(3) 0.0254(12) 0.0274(13) 0.0333(14) 0.0015(10) 0.0005(10) -0.0002(10)
C(29) 0.0223(11) 0.0253(13) 0.0277(12) -0.0006(10) 0.0070(9) -0.0021(10)
C(36) 0.0203(10) 0.0210(13) 0.0208(11) -0.0017(9) -0.0029(9) -0.0014(9)
C(20) 0.0233(12) 0.0343(14) 0.0385(15) -0.0062(11) -0.0010(11) 0.0038(12)
C(11) 0.0269(12) 0.0239(12) 0.0266(13) -0.0040(10) 0.0017(10) 0.0020(10)
C(4) 0.0191(11) 0.0323(14) 0.0422(15) 0.0035(10) 0.0054(10) -0.0055(11)
C(28) 0.0261(11) 0.0181(10) 0.0212(12) -0.0033(9) 0.0018(9) -0.0041(9)
C(41) 0.0444(14) 0.0242(12) 0.0175(12) -0.0052(11) 0.0027(11) 0.0004(10)
C(17) 0.0258(12) 0.0172(12) 0.0267(12) 0.0020(9) 0.0040(10) 0.0057(9)
C(9) 0.0251(11) 0.0299(14) 0.0313(13) -0.0001(11) 0.0070(10) -0.0014(11)
C(32) 0.0259(12) 0.0278(13) 0.0229(12) 0.0022(10) -0.0019(10) 0.0053(10)
C(40) 0.0411(13) 0.0286(13) 0.0259(12) -0.0086(12) 0.0140(10) -0.0071(11)
C(38) 0.0261(12) 0.0211(12) 0.0220(12) -0.0058(10) 0.0020(9) -0.0021(9)
C(2) 0.0227(11) 0.0243(13) 0.0303(13) -0.0040(9) -0.0010(10) -0.0006(10)
C(5) 0.0267(12) 0.0252(13) 0.0359(14) -0.0061(10) 0.0076(10) -0.0065(11)
C(42) 0.0329(13) 0.0252(12) 0.0220(12) 0.0005(10) 0.0005(10) -0.0037(10)
C(48) 0.0273(12) 0.0303(13) 0.0289(13) -0.0021(11) 0.0057(10) -0.0028(11)
C(18) 0.0350(14) 0.0452(16) 0.0256(13) -0.0035(12) 0.0081(11) -0.0008(12)
C(52) 0.0327(14) 0.0241(14) 0.066(2) -0.0041(11) 0.0085(13) -0.0108(13)
C(14) 0.0462(15) 0.0370(15) 0.0287(14) 0.0037(13) -0.0048(12) 0.0096(12)
C(50) 0.0581(17) 0.0324(14) 0.0328(14) 0.0055(14) 0.0054(12) -0.0084(13)
C(34) 0.0323(12) 0.0357(13) 0.0264(12) -0.0020(12) 0.0089(10) 0.0012(12)
C(6) 0.0273(12) 0.0330(14) 0.0392(15) -0.0051(11) 0.0117(11) -0.0100(12)
C(13) 0.0323(13) 0.0292(13) 0.0313(14) 0.0026(11) -0.0018(11) 0.0002(11)
C(44) 0.0324(13) 0.0438(15) 0.0250(13) -0.0054(12) 0.0069(10) -0.0049(12)
C(8) 0.0373(13) 0.0294(14) 0.0306(13) -0.0046(12) 0.0075(11) -0.0002(11)
C(51) 0.0362(14) 0.0280(13) 0.0378(15) 0.0111(11) 0.0088(11) 0.0041(11)
C(33) 0.0402(14) 0.0354(14) 0.0201(12) 0.0023(12) 0.0021(11) 0.0067(11)
C(19) 0.0308(13) 0.0495(16) 0.0370(14) -0.0080(13) 0.0096(11) 0.0017(14)
C(7) 0.0389(14) 0.0346(14) 0.0316(14) -0.0068(12) 0.0132(11) -0.0046(11)
C(10) 0.0237(11) 0.0212(11) 0.0273(13) -0.0043(9) 0.0054(9) -0.0024(10)
C(12) 0.0259(11) 0.0194(12) 0.0273(13) -0.0024(9) 0.0013(9) 0.0001(9)
C(49) 0.0319(12) 0.0188(11) 0.0288(12) 0.0009(10) 0.0059(10) -0.0040(10)
C(16) 0.0302(13) 0.0349(15) 0.0303(14) -0.0014(11) 0.0049(10) 0.0007(11)
C(47) 0.0273(12) 0.0433(15) 0.0319(14) 0.0015(12) -0.0013(10) -0.0127(13)
C(24) 0.0531(17) 0.0307(15) 0.0499(18) 0.0041(13) -0.0057(14) 0.0039(13)
C(21) 0.0347(12) 0.0280(14) 0.0240(12) -0.0010(11) 0.0004(10) -0.0022(10)
C(15) 0.0461(15) 0.0392(16) 0.0250(14) 0.0000(12) 0.0070(11) 0.0076(11)
C(25) 0.098(2) 0.0337(16) 0.0496(19) 0.0162(17) 0.0312(18) -0.0018(14)
C(46) 0.0250(12) 0.0341(15) 0.0504(17) -0.0030(11) 0.0063(12) -0.0106(13)
C(45) 0.0345(13) 0.0471(16) 0.0407(15) -0.0086(13) 0.0143(11) -0.0027(15)
C(26) 0.0462(17) 0.0322(16) 0.081(2) -0.0078(14) 0.0106(16) -0.0071(16)

loop_
_atom_type_symbol
_atom_type_description
_atom_type_scat_dispersion_real
_atom_type_scat_dispersion_imag
_atom_type_scat_source
C C 0.018 0.009
;
International Tables for Crystallography
(1992, Vol. C, Tables 4.2.6.8 and 6.1.1.4)
;
H H 0.000 0.000
;
International Tables for Crystallography
(1992, Vol. C, Table 6.1.1.4)
;
Si Si 0.254 0.330
;
International Tables for Crystallography
(1992, Vol. C, Tables 4.2.6.8 and 6.1.1.4)
;

loop_
_geom_angle_atom_site_label_1
_geom_angle_atom_site_label_2
_geom_angle_atom_site_label_3
_geom_angle
_geom_angle_publ_flag
C(1) Si(1) C(23) 118.30(10) yes
C(1) Si(1) C(11) 91.80(10) yes
C(1) Si(1) C(17) 110.08(10) yes
C(23) Si(1) C(11) 114.77(10) yes
C(23) Si(1) C(17) 111.47(9) yes
C(11) Si(1) C(17) 108.73(10) yes
C(27) Si(2) C(43) 114.47(9) yes
C(27) Si(2) C(37) 91.58(9) yes
C(27) Si(2) C(49) 116.79(9) yes
C(43) Si(2) C(37) 111.52(9) yes
C(43) Si(2) C(49) 111.36(10) yes
C(37) Si(2) C(49) 109.43(10) yes
C(40) C(39) C(38) 119.6(2) yes
Si(1) C(1) C(2) 108.48(18) yes
Si(1) C(1) C(10) 131.80(16) yes
C(2) C(1) C(10) 119.5(2) yes
C(17) C(22) C(21) 121.2(2) yes
C(36) C(35) C(34) 122.3(2) yes
Si(2) C(27) C(36) 131.93(17) yes
Si(2) C(27) C(28) 108.46(15) yes
C(36) C(27) C(28) 119.53(19) yes
Si(2) C(43) C(48) 117.94(17) yes
Si(2) C(43) C(44) 124.94(16) yes
C(48) C(43) C(44) 117.1(2) yes
C(30) C(31) C(36) 119.0(2) yes
C(30) C(31) C(32) 121.6(2) yes
C(36) C(31) C(32) 119.4(2) yes
Si(1) C(23) C(24) 110.58(16) yes
Si(1) C(23) C(25) 110.20(17) yes
Si(1) C(23) C(26) 111.01(16) yes
C(24) C(23) C(25) 107.5(2) yes
C(24) C(23) C(26) 108.8(2) yes
C(25) C(23) C(26) 108.7(2) yes
Si(2) C(37) C(38) 108.86(15) yes
Si(2) C(37) C(42) 132.20(18) yes
C(38) C(37) C(42) 118.6(2) yes
C(31) C(30) C(29) 120.9(2) yes
C(4) C(3) C(2) 120.0(2) yes
C(30) C(29) C(28) 120.4(2) yes
C(35) C(36) C(27) 123.93(19) yes
C(35) C(36) C(31) 116.96(19) yes
C(27) C(36) C(31) 119.1(2) yes
C(19) C(20) C(21) 119.5(2) yes
Si(1) C(11) C(12) 108.83(17) yes
Si(1) C(11) C(16) 132.54(17) yes
C(12) C(11) C(16) 118.5(2) yes
C(3) C(4) C(5) 121.8(2) yes
C(27) C(28) C(29) 121.0(2) yes
C(27) C(28) C(38) 115.95(19) yes
C(29) C(28) C(38) 123.0(2) yes
C(40) C(41) C(42) 119.5(2) yes
Si(1) C(17) C(22) 122.08(18) yes
Si(1) C(17) C(18) 120.64(17) yes
C(22) C(17) C(18) 117.3(2) yes
C(8) C(9) C(10) 121.9(2) yes
C(31) C(32) C(33) 121.1(2) yes
C(39) C(40) C(41) 120.6(2) yes
C(39) C(38) C(37) 120.4(2) yes
C(39) C(38) C(28) 124.51(19) yes
C(37) C(38) C(28) 115.0(2) yes
C(1) C(2) C(3) 120.9(2) yes
C(1) C(2) C(12) 116.2(2) yes
C(3) C(2) C(12) 122.9(2) yes
C(4) C(5) C(6) 122.6(2) yes
C(4) C(5) C(10) 118.2(2) yes
C(6) C(5) C(10) 119.3(2) yes
C(37) C(42) C(41) 121.3(2) yes
C(43) C(48) C(47) 121.0(2) yes
C(17) C(18) C(19) 121.8(2) yes
C(13) C(14) C(15) 120.3(2) yes
C(35) C(34) C(33) 120.0(2) yes
C(5) C(6) C(7) 121.6(2) yes
C(14) C(13) C(12) 119.6(2) yes
C(43) C(44) C(45) 121.8(2) yes
C(9) C(8) C(7) 119.9(2) yes
C(32) C(33) C(34) 120.2(2) yes
C(20) C(19) C(18) 119.7(2) yes
C(6) C(7) C(8) 120.1(2) yes
C(1) C(10) C(9) 123.1(2) yes
C(1) C(10) C(5) 119.6(2) yes
C(9) C(10) C(5) 117.3(2) yes
C(11) C(12) C(2) 114.48(19) yes
C(11) C(12) C(13) 120.7(2) yes
C(2) C(12) C(13) 124.8(2) yes
Si(2) C(49) C(52) 108.57(16) yes
Si(2) C(49) C(50) 113.93(16) yes
Si(2) C(49) C(51) 108.15(14) yes
C(52) C(49) C(50) 108.61(19) yes
C(52) C(49) C(51) 108.18(19) yes
C(50) C(49) C(51) 109.25(19) yes
C(11) C(16) C(15) 120.8(2) yes
C(48) C(47) C(46) 120.3(2) yes
C(22) C(21) C(20) 120.4(2) yes
C(14) C(15) C(16) 120.1(2) yes
C(47) C(46) C(45) 119.7(2) yes
C(44) C(45) C(46) 120.0(2) yes
C(40) C(39) H(31) 120.4 no
C(38) C(39) H(31) 120.0 no
C(17) C(22) H(15) 119.0 no
C(21) C(22) H(15) 119.7 no
C(36) C(35) H(30) 118.2 no
C(34) C(35) H(30) 119.5 no
C(31) C(30) H(26) 120.0 no
C(29) C(30) H(26) 119.1 no
C(4) C(3) H(1) 120.4 no
C(2) C(3) H(1) 119.6 no
C(30) C(29) H(25) 120.8 no
C(28) C(29) H(25) 118.8 no
C(19) C(20) H(13) 120.7 no
C(21) C(20) H(13) 119.8 no
C(3) C(4) H(2) 119.2 no
C(5) C(4) H(2) 118.9 no
C(40) C(41) H(33) 120.2 no
C(42) C(41) H(33) 120.3 no
C(8) C(9) H(6) 119.7 no
C(10) C(9) H(6) 118.4 no
C(31) C(32) H(27) 119.3 no
C(33) C(32) H(27) 119.6 no
C(39) C(40) H(32) 119.9 no
C(41) C(40) H(32) 119.5 no
C(37) C(42) H(34) 118.9 no
C(41) C(42) H(34) 119.7 no
C(43) C(48) H(39) 118.9 no
C(47) C(48) H(39) 120.0 no
C(17) C(18) H(11) 118.3 no
C(19) C(18) H(11) 119.9 no
C(49) C(52) H(46) 109.2 no
C(49) C(52) H(47) 124.5 no
C(49) C(52) H(48) 109.3 no
H(46) C(52) H(47) 119.1 no
H(46) C(52) H(48) 109.5 no
H(47) C(52) H(48) 79.6 no
C(13) C(14) H(8) 120.2 no
C(15) C(14) H(8) 119.5 no
C(49) C(50) H(40) 107.1 no
C(49) C(50) H(41) 104.6 no
C(49) C(50) H(42) 103.7 no
H(40) C(50) H(41) 123.0 no
H(40) C(50) H(42) 108.3 no
H(41) C(50) H(42) 108.4 no
C(35) C(34) H(29) 120.2 no
C(33) C(34) H(29) 119.9 no
C(5) C(6) H(3) 119.2 no
C(7) C(6) H(3) 119.2 no
C(14) C(13) H(7) 120.7 no
C(12) C(13) H(7) 119.7 no
C(43) C(44) H(35) 118.5 no
C(45) C(44) H(35) 119.8 no
C(9) C(8) H(5) 120.2 no
C(7) C(8) H(5) 119.9 no
C(49) C(51) H(43) 110.4 no
C(49) C(51) H(44) 105.8 no
C(49) C(51) H(45) 118.6 no
H(43) C(51) H(44) 116.0 no
H(43) C(51) H(45) 105.6 no
H(44) C(51) H(45) 100.6 no
C(32) C(33) H(28) 119.2 no
C(34) C(33) H(28) 120.7 no
C(20) C(19) H(12) 120.1 no
C(18) C(19) H(12) 120.2 no
C(6) C(7) H(4) 119.7 no
C(8) C(7) H(4) 120.3 no
C(11) C(16) H(10) 118.6 no
C(15) C(16) H(10) 120.6 no
C(48) C(47) H(38) 120.0 no
C(46) C(47) H(38) 119.7 no
C(23) C(24) H(16) 110.5 no
C(23) C(24) H(17) 106.6 no
C(23) C(24) H(18) 101.1 no
H(16) C(24) H(17) 122.9 no
H(16) C(24) H(18) 112.2 no
H(17) C(24) H(18) 101.0 no
C(22) C(21) H(14) 119.7 no
C(20) C(21) H(14) 119.9 no
C(14) C(15) H(9) 120.7 no
C(16) C(15) H(9) 119.1 no
C(23) C(25) H(19) 108.0 no
C(23) C(25) H(20) 110.5 no
C(23) C(25) H(21) 109.9 no
H(19) C(25) H(20) 109.5 no
H(19) C(25) H(21) 109.5 no
H(20) C(25) H(21) 109.5 no
C(47) C(46) H(37) 119.9 no
C(45) C(46) H(37) 120.4 no
C(44) C(45) H(36) 120.1 no
C(46) C(45) H(36) 119.9 no
C(23) C(26) H(22) 110.3 no
C(23) C(26) H(23) 109.5 no
C(23) C(26) H(24) 108.6 no
H(22) C(26) H(23) 109.5 no
H(22) C(26) H(24) 109.5 no
H(23) C(26) H(24) 109.5 no

loop_
_geom_bond_atom_site_label_1
_geom_bond_atom_site_label_2
_geom_bond_distance
_geom_bond_publ_flag
Si(1) C(1) 1.888(2) yes
Si(1) C(23) 1.894(2) yes
Si(1) C(11) 1.871(2) yes
Si(1) C(17) 1.883(2) yes
Si(2) C(27) 1.898(2) yes
Si(2) C(43) 1.884(2) yes
Si(2) C(37) 1.875(2) yes
Si(2) C(49) 1.897(2) yes
C(39) C(40) 1.390(3) yes
C(39) C(38) 1.394(3) yes
C(1) C(2) 1.386(3) yes
C(1) C(10) 1.423(3) yes
C(22) C(17) 1.399(3) yes
C(22) C(21) 1.386(3) yes
C(35) C(36) 1.418(3) yes
C(35) C(34) 1.367(3) yes
C(27) C(36) 1.417(3) yes
C(27) C(28) 1.394(3) yes
C(43) C(48) 1.400(3) yes
C(43) C(44) 1.391(3) yes
C(31) C(30) 1.412(3) yes
C(31) C(36) 1.438(2) yes
C(31) C(32) 1.416(3) yes
C(23) C(24) 1.538(3) yes
C(23) C(25) 1.527(3) yes
C(23) C(26) 1.533(3) yes
C(37) C(38) 1.415(3) yes
C(37) C(42) 1.385(3) yes
C(30) C(29) 1.369(3) yes
C(3) C(4) 1.356(3) yes
C(3) C(2) 1.409(3) yes
C(29) C(28) 1.399(3) yes
C(20) C(19) 1.388(3) yes
C(20) C(21) 1.379(3) yes
C(11) C(12) 1.414(3) yes
C(11) C(16) 1.383(3) yes
C(4) C(5) 1.420(3) yes
C(28) C(38) 1.495(3) yes
C(41) C(40) 1.391(3) yes
C(41) C(42) 1.392(3) yes
C(17) C(18) 1.391(3) yes
C(9) C(8) 1.362(3) yes
C(9) C(10) 1.428(3) yes
C(32) C(33) 1.365(3) yes
C(2) C(12) 1.502(3) yes
C(5) C(6) 1.418(3) yes
C(5) C(10) 1.424(3) yes
C(48) C(47) 1.394(3) yes
C(18) C(19) 1.388(3) yes
C(52) C(49) 1.534(3) yes
C(14) C(13) 1.393(3) yes
C(14) C(15) 1.381(3) yes
C(50) C(49) 1.537(3) yes
C(34) C(33) 1.407(3) yes
C(6) C(7) 1.351(3) yes
C(13) C(12) 1.387(3) yes
C(44) C(45) 1.381(3) yes
C(8) C(7) 1.415(3) yes
C(51) C(49) 1.532(3) yes
C(16) C(15) 1.395(3) yes
C(47) C(46) 1.368(3) yes
C(46) C(45) 1.384(3) yes
C(39) H(31) 0.950 no
C(22) H(15) 0.950 no
C(35) H(30) 0.950 no
C(30) H(26) 0.950 no
C(3) H(1) 0.950 no
C(29) H(25) 0.950 no
C(20) H(13) 0.950 no
C(4) H(2) 0.950 no
C(41) H(33) 0.950 no
C(9) H(6) 0.950 no
C(32) H(27) 0.950 no
C(40) H(32) 0.950 no
C(42) H(34) 0.950 no
C(48) H(39) 0.950 no
C(18) H(11) 0.950 no
C(52) H(46) 0.950 no
C(52) H(47) 0.984 no
C(52) H(48) 0.950 no
C(14) H(8) 0.950 no
C(50) H(40) 0.935 no
C(50) H(41) 0.875 no
C(50) H(42) 1.032 no
C(34) H(29) 0.950 no
C(6) H(3) 0.950 no
C(13) H(7) 0.950 no
C(44) H(35) 0.950 no
C(8) H(5) 0.950 no
C(51) H(43) 0.926 no
C(51) H(44) 0.953 no
C(51) H(45) 0.939 no
C(33) H(28) 0.950 no
C(19) H(12) 0.950 no
C(7) H(4) 0.950 no
C(16) H(10) 0.950 no
C(47) H(38) 0.950 no
C(24) H(16) 1.155 no
C(24) H(17) 1.074 no
C(24) H(18) 1.082 no
C(21) H(14) 0.950 no
C(15) H(9) 0.950 no
C(25) H(19) 0.950 no
C(25) H(20) 0.950 no
C(25) H(21) 0.950 no
C(46) H(37) 0.950 no
C(45) H(36) 0.950 no
C(26) H(22) 0.950 no
C(26) H(23) 0.950 no
C(26) H(24) 0.950 no

loop_
_geom_contact_atom_site_label_1
_geom_contact_atom_site_label_2
_geom_contact_distance
_geom_contact_site_symmetry_2
C(39) C(7) 3.562(3) 1_455
C(30) C(32) 3.564(3) 2_244
C(30) C(52) 3.530(3) 1_565
C(3) C(26) 3.459(3) 1_545
C(29) C(32) 3.569(3) 2_244
C(29) C(52) 3.588(3) 1_565
C(32) C(30) 3.564(3) 2_254
C(32) C(29) 3.569(3) 2_254
C(40) C(6) 3.531(3) 1_455
C(40) C(7) 3.435(3) 1_455
C(2) C(26) 3.512(3) 1_545
C(48) C(21) 3.583(3) 1_565
C(52) C(30) 3.530(3) 1_545
C(52) C(29) 3.588(3) 1_545
C(6) C(40) 3.531(3) 1_655
C(7) C(39) 3.562(3) 1_655
C(7) C(40) 3.435(3) 1_655
C(21) C(48) 3.583(3) 1_545
C(26) C(3) 3.459(3) 1_565
C(26) C(2) 3.512(3) 1_565
C(39) H(2) 3.504 1_465
C(39) H(3) 3.018 1_465
C(39) H(4) 3.521 1_455
C(39) H(13) 3.263 1_565
C(1) H(7) 3.576 2_455
C(1) H(8) 3.389 2_455
C(1) H(22) 3.247 1_545
C(22) H(18) 2.850 1_545
C(22) H(34) 2.982 .
C(22) H(38) 3.306 1_545
C(22) H(44) 3.277 .
C(35) H(26) 3.115 2_244
C(35) H(36) 3.581 2_344
C(35) H(40) 3.500 2_354
C(35) H(42) 3.454 1_565
C(27) H(27) 2.841 2_244
C(27) H(46) 2.908 1_565
C(43) H(45) 3.139 1_565
C(31) H(26) 3.337 2_244
C(31) H(27) 2.919 2_244
C(31) H(46) 3.012 1_565
C(31) H(48) 3.342 1_565
C(30) H(27) 2.913 2_244
C(30) H(36) 3.507 1_455
C(30) H(46) 3.085 1_565
C(30) H(47) 3.587 1_565
C(30) H(48) 3.179 1_565
C(3) H(8) 3.296 2_455
C(3) H(12) 3.336 1_655
C(3) H(22) 2.958 1_545
C(3) H(23) 3.330 1_545
C(3) H(24) 3.557 1_545
C(29) H(4) 3.514 1_465
C(29) H(27) 2.877 2_244
C(29) H(28) 3.324 2_244
C(29) H(36) 3.507 1_455
C(29) H(37) 3.346 1_455
C(29) H(46) 3.073 1_565
C(29) H(47) 3.465 1_565
C(29) H(48) 3.530 1_565
C(36) H(26) 3.193 2_244
C(36) H(27) 2.893 2_244
C(36) H(42) 3.565 1_565
C(36) H(46) 2.906 1_565
C(20) H(2) 2.932 1_455
C(20) H(3) 3.392 1_455
C(20) H(9) 3.574 2_345
C(20) H(18) 3.132 1_545
C(20) H(33) 3.288 .
C(20) H(34) 3.544 .
C(11) H(1) 3.456 2_455
C(11) H(7) 3.367 2_455
C(4) H(8) 3.378 2_455
C(4) H(12) 3.008 1_655
C(4) H(13) 3.155 1_655
C(4) H(32) 3.461 1_645
C(28) H(27) 2.830 2_244
C(28) H(28) 3.566 2_244
C(28) H(46) 2.985 1_565
C(41) H(8) 3.468 2_355
C(41) H(9) 2.858 2_355
C(41) H(13) 3.342 1_565
C(41) H(16) 3.122 .
C(17) H(18) 3.115 1_545
C(17) H(34) 3.534 .
C(9) H(32) 3.475 1_655
C(32) H(26) 3.433 2_244
C(32) H(48) 3.233 2_254
C(40) H(2) 3.179 1_465
C(40) H(8) 3.400 2_355
C(40) H(9) 3.195 2_355
C(40) H(13) 3.127 1_565
C(38) H(13) 3.593 1_565
C(2) H(7) 3.152 2_455
C(2) H(8) 3.296 2_455
C(2) H(22) 2.721 1_545
C(2) H(23) 3.571 1_545
C(5) H(8) 3.455 2_455
C(5) H(32) 3.555 1_655
C(42) H(16) 3.173 .
C(42) H(17) 3.575 .
C(48) H(5) 3.534 .
C(48) H(6) 3.550 .
C(48) H(14) 2.901 1_565
C(48) H(17) 2.991 .
C(48) H(45) 3.167 1_565
C(18) H(18) 3.356 1_545
C(18) H(19) 3.564 2_345
C(18) H(20) 3.563 2_345
C(18) H(33) 3.404 .
C(14) H(1) 3.352 2_455
C(14) H(23) 3.277 2_445
C(14) H(32) 3.282 2_345
C(14) H(33) 3.335 2_345
C(50) H(29) 3.472 2_344
C(50) H(35) 3.207 2_344
C(50) H(36) 3.274 2_344
C(34) H(4) 3.578 2_354
C(34) H(5) 3.520 2_354
C(34) H(26) 3.243 2_244
C(34) H(36) 3.565 2_344
C(34) H(40) 3.272 2_354
C(34) H(43) 3.486 2_354
C(6) H(13) 3.485 1_655
C(6) H(25) 3.423 1_645
C(6) H(31) 3.127 1_645
C(6) H(32) 3.518 1_655
C(6) H(37) 3.117 1_545
C(13) H(1) 3.494 2_455
C(13) H(7) 3.491 2_455
C(13) H(22) 3.422 1_545
C(13) H(23) 3.481 1_545
C(13) H(23) 2.958 2_445
C(44) H(45) 3.143 1_565
C(8) H(28) 3.142 2_344
C(8) H(31) 3.529 1_655
C(8) H(32) 3.469 1_655
C(8) H(37) 3.293 1_545
C(8) H(43) 3.550 .
C(51) H(14) 3.225 .
C(51) H(29) 3.286 2_344
C(33) H(4) 3.026 2_354
C(33) H(5) 3.278 2_354
C(33) H(26) 3.414 2_244
C(33) H(36) 3.499 2_354
C(19) H(2) 3.036 1_455
C(19) H(9) 3.500 2_345
C(19) H(10) 3.228 2_345
C(19) H(18) 3.377 1_545
C(19) H(20) 3.488 2_345
C(19) H(33) 3.123 .
C(7) H(25) 3.366 1_645
C(7) H(28) 3.134 2_344
C(7) H(32) 3.489 1_655
C(7) H(37) 2.858 1_545
C(10) H(8) 3.453 2_455
C(10) H(32) 3.541 1_655
C(12) H(1) 3.535 2_455
C(12) H(7) 3.021 2_455
C(12) H(22) 2.957 1_545
C(16) H(1) 3.296 2_455
C(16) H(12) 3.145 2_355
C(16) H(19) 3.303 2_345
C(47) H(5) 3.323 .
C(47) H(6) 3.523 .
C(47) H(14) 3.319 1_565
C(47) H(15) 3.292 1_565
C(47) H(17) 3.202 .
C(47) H(45) 3.201 1_565
C(24) H(34) 3.268 .
C(24) H(38) 3.561 .
C(24) H(39) 3.093 .
C(21) H(18) 2.871 1_545
C(21) H(34) 2.991 .
C(21) H(38) 3.565 1_545
C(21) H(39) 3.110 1_545
C(21) H(44) 3.028 .
C(15) H(1) 3.241 2_455
C(15) H(2) 3.516 2_455
C(15) H(12) 3.382 2_355
C(15) H(16) 3.467 2_345
C(15) H(19) 3.599 2_345
C(15) H(32) 3.426 2_345
C(15) H(33) 3.062 2_345
C(25) H(10) 3.356 2_355
C(25) H(11) 3.109 2_355
C(25) H(12) 3.556 2_355
C(46) H(5) 3.417 .
C(46) H(25) 3.114 1_655
C(46) H(31) 3.425 1_655
C(46) H(45) 3.197 1_565
C(45) H(25) 3.416 1_655
C(45) H(28) 3.342 2_344
C(45) H(41) 3.532 2_354
C(45) H(45) 3.180 1_565
C(26) H(1) 3.514 1_565
C(26) H(7) 3.524 2_455
H(1) C(11) 3.456 2_445
H(1) C(14) 3.352 2_445
H(1) C(13) 3.494 2_445
H(1) C(12) 3.535 2_445
H(1) C(16) 3.296 2_445
H(1) C(15) 3.241 2_445
H(1) C(26) 3.514 1_545
H(1) H(12) 3.112 1_655
H(1) H(20) 3.408 2_445
H(1) H(22) 3.198 1_545
H(1) H(23) 3.128 1_545
H(2) C(39) 3.504 1_645
H(2) C(20) 2.932 1_655
H(2) C(40) 3.179 1_645
H(2) C(19) 3.036 1_655
H(2) C(15) 3.516 2_445
H(2) H(9) 3.257 2_445
H(2) H(12) 2.519 1_655
H(2) H(13) 2.317 1_655
H(2) H(31) 3.412 1_645
H(2) H(32) 2.837 1_645
H(3) C(39) 3.018 1_645
H(3) C(20) 3.392 1_655
H(3) H(13) 2.741 1_655
H(3) H(25) 3.022 1_645
H(3) H(31) 2.610 1_645
H(3) H(37) 3.364 1_545
H(3) H(47) 3.385 1_655
H(4) C(39) 3.521 1_655
H(4) C(29) 3.514 1_645
H(4) C(34) 3.578 2_344
H(4) C(33) 3.026 2_344
H(4) H(25) 2.941 1_645
H(4) H(28) 2.530 2_344
H(4) H(29) 3.526 2_344
H(4) H(37) 2.984 1_545
H(4) H(47) 2.885 1_655
H(4) H(48) 3.522 1_655
H(5) C(48) 3.534 .
H(5) C(34) 3.520 2_344
H(5) C(33) 3.278 2_344
H(5) C(47) 3.323 .
H(5) C(46) 3.417 .
H(5) H(28) 2.543 2_344
H(5) H(29) 3.027 2_344
H(5) H(31) 3.415 1_655
H(5) H(43) 2.994 .
H(6) C(48) 3.550 .
H(6) C(47) 3.523 .
H(6) H(38) 3.355 .
H(6) H(39) 3.398 .
H(7) C(1) 3.576 2_445
H(7) C(11) 3.367 2_445
H(7) C(2) 3.152 2_445
H(7) C(13) 3.491 2_445
H(7) C(12) 3.021 2_445
H(7) C(26) 3.524 2_445
H(7) H(22) 3.533 1_545
H(7) H(23) 3.264 1_545
H(7) H(23) 2.619 2_445
H(8) C(1) 3.389 2_445
H(8) C(3) 3.296 2_445
H(8) C(4) 3.378 2_445
H(8) C(41) 3.468 2_345
H(8) C(40) 3.400 2_345
H(8) C(2) 3.296 2_445
H(8) C(5) 3.455 2_445
H(8) C(10) 3.453 2_445
H(8) H(23) 3.253 2_445
H(8) H(24) 3.547 2_445
H(8) H(32) 2.722 2_345
H(8) H(33) 2.870 2_345
H(9) C(20) 3.574 2_355
H(9) C(41) 2.858 2_345
H(9) C(40) 3.195 2_345
H(9) C(19) 3.500 2_355
H(9) H(2) 3.257 2_455
H(9) H(12) 3.135 2_355
H(9) H(13) 3.259 2_355
H(9) H(16) 2.695 2_345
H(9) H(19) 3.392 2_345
H(9) H(32) 2.976 2_345
H(9) H(33) 2.338 2_345
H(10) C(19) 3.228 2_355
H(10) C(25) 3.356 2_345
H(10) H(11) 3.536 2_355
H(10) H(12) 2.756 2_355
H(10) H(19) 2.806 2_345
H(10) H(21) 3.030 2_345
H(11) C(25) 3.109 2_345
H(11) H(10) 3.536 2_345
H(11) H(19) 2.816 2_345
H(11) H(20) 2.970 2_345
H(11) H(21) 3.015 2_345
H(12) C(3) 3.336 1_455
H(12) C(4) 3.008 1_455
H(12) C(16) 3.145 2_345
H(12) C(15) 3.382 2_345
H(12) C(25) 3.556 2_345
H(12) H(1) 3.112 1_455
H(12) H(2) 2.519 1_455
H(12) H(9) 3.135 2_345
H(12) H(10) 2.756 2_345
H(12) H(19) 3.572 2_345
H(12) H(20) 2.813 2_345
H(12) H(33) 3.375 .
H(13) C(39) 3.263 1_545
H(13) C(4) 3.155 1_455
H(13) C(41) 3.342 1_545
H(13) C(40) 3.127 1_545
H(13) C(38) 3.593 1_545
H(13) C(6) 3.485 1_455
H(13) H(2) 2.317 1_455
H(13) H(3) 2.741 1_455
H(13) H(9) 3.259 2_345
H(13) H(32) 3.440 1_545
H(14) C(48) 2.901 1_545
H(14) C(51) 3.225 .
H(14) C(47) 3.319 1_545
H(14) H(18) 3.309 1_545
H(14) H(34) 3.139 .
H(14) H(38) 3.286 1_545
H(14) H(39) 2.540 1_545
H(14) H(44) 2.464 .
H(14) H(45) 3.020 .
H(15) C(47) 3.292 1_545
H(15) H(18) 3.240 1_545
H(15) H(34) 3.166 .
H(15) H(38) 2.760 1_545
H(15) H(44) 2.979 .
H(16) C(41) 3.122 .
H(16) C(42) 3.173 .
H(16) C(15) 3.467 2_355
H(16) H(9) 2.695 2_355
H(16) H(33) 2.769 .
H(16) H(34) 2.841 .
H(16) H(39) 3.477 .
H(17) C(42) 3.575 .
H(17) C(48) 2.991 .
H(17) C(47) 3.202 .
H(17) H(34) 2.972 .
H(17) H(38) 2.785 .
H(17) H(39) 2.356 .
H(18) C(22) 2.850 1_565
H(18) C(20) 3.132 1_565
H(18) C(17) 3.115 1_565
H(18) C(18) 3.356 1_565
H(18) C(19) 3.377 1_565
H(18) C(21) 2.871 1_565
H(18) H(14) 3.309 1_565
H(18) H(15) 3.240 1_565
H(18) H(38) 3.231 .
H(18) H(39) 3.158 .
H(19) C(18) 3.564 2_355
H(19) C(16) 3.303 2_355
H(19) C(15) 3.599 2_355
H(19) H(9) 3.392 2_355
H(19) H(10) 2.806 2_355
H(19) H(11) 2.816 2_355
H(19) H(12) 3.572 2_355
H(20) C(18) 3.563 2_355
H(20) C(19) 3.488 2_355
H(20) H(1) 3.408 2_455
H(20) H(11) 2.970 2_355
H(20) H(12) 2.813 2_355
H(21) H(10) 3.030 2_355
H(21) H(11) 3.015 2_355
H(22) C(1) 3.247 1_565
H(22) C(3) 2.958 1_565
H(22) C(2) 2.721 1_565
H(22) C(13) 3.422 1_565
H(22) C(12) 2.957 1_565
H(22) H(1) 3.198 1_565
H(22) H(7) 3.533 1_565
H(22) H(38) 3.581 .
H(23) C(3) 3.330 1_565
H(23) C(2) 3.571 1_565
H(23) C(14) 3.277 2_455
H(23) C(13) 3.481 1_565
H(23) C(13) 2.958 2_455
H(23) H(1) 3.128 1_565
H(23) H(7) 3.264 1_565
H(23) H(7) 2.619 2_455
H(23) H(8) 3.253 2_455
H(24) C(3) 3.557 1_565
H(24) H(8) 3.547 2_455
H(24) H(32) 3.427 1_655
H(24) H(38) 3.271 .
H(25) C(6) 3.423 1_465
H(25) C(7) 3.366 1_465
H(25) C(46) 3.114 1_455
H(25) C(45) 3.416 1_455
H(25) H(3) 3.022 1_465
H(25) H(4) 2.941 1_465
H(25) H(27) 3.448 2_244
H(25) H(28) 3.252 2_244
H(25) H(36) 3.032 1_455
H(25) H(37) 2.431 1_455
H(26) C(35) 3.115 2_254
H(26) C(31) 3.337 2_254
H(26) C(36) 3.193 2_254
H(26) C(32) 3.433 2_254
H(26) C(34) 3.243 2_254
H(26) C(33) 3.414 2_254
H(26) H(27) 3.487 2_244
H(26) H(30) 3.548 2_254
H(26) H(36) 3.004 1_455
H(26) H(41) 3.321 2_254
H(26) H(48) 3.368 1_565
H(27) C(27) 2.841 2_254
H(27) C(31) 2.919 2_254
H(27) C(30) 2.913 2_254
H(27) C(29) 2.877 2_254
H(27) C(36) 2.893 2_254
H(27) C(28) 2.830 2_254
H(27) H(25) 3.448 2_254
H(27) H(26) 3.487 2_254
H(27) H(47) 3.542 2_254
H(27) H(48) 2.870 2_254
H(28) C(29) 3.324 2_254
H(28) C(28) 3.566 2_254
H(28) C(8) 3.142 2_354
H(28) C(7) 3.134 2_354
H(28) C(45) 3.342 2_354
H(28) H(4) 2.530 2_354
H(28) H(5) 2.543 2_354
H(28) H(25) 3.252 2_254
H(28) H(31) 3.507 2_254
H(28) H(36) 3.206 2_354
H(29) C(50) 3.472 2_354
H(29) C(51) 3.286 2_354
H(29) H(4) 3.526 2_354
H(29) H(5) 3.027 2_354
H(29) H(35) 3.490 2_354
H(29) H(36) 3.282 2_344
H(29) H(40) 2.711 2_354
H(29) H(42) 3.521 2_354
H(29) H(43) 2.551 2_354
H(29) H(45) 3.305 2_354
H(30) H(26) 3.548 2_244
H(30) H(36) 3.329 2_344
H(30) H(40) 3.131 2_354
H(30) H(42) 3.458 2_354
H(31) C(6) 3.127 1_465
H(31) C(8) 3.529 1_455
H(31) C(46) 3.425 1_455
H(31) H(2) 3.412 1_465
H(31) H(3) 2.610 1_465
H(31) H(5) 3.415 1_455
H(31) H(28) 3.507 2_244
H(31) H(37) 2.844 1_455
H(32) C(4) 3.461 1_465
H(32) C(9) 3.475 1_455
H(32) C(5) 3.555 1_455
H(32) C(14) 3.282 2_355
H(32) C(6) 3.518 1_455
H(32) C(8) 3.469 1_455
H(32) C(7) 3.489 1_455
H(32) C(10) 3.541 1_455
H(32) C(15) 3.426 2_355
H(32) H(2) 2.837 1_465
H(32) H(8) 2.722 2_355
H(32) H(9) 2.976 2_355
H(32) H(13) 3.440 1_565
H(32) H(24) 3.427 1_455
H(33) C(20) 3.288 .
H(33) C(18) 3.404 .
H(33) C(14) 3.335 2_355
H(33) C(19) 3.123 .
H(33) C(15) 3.062 2_355
H(33) H(8) 2.870 2_355
H(33) H(9) 2.338 2_355
H(33) H(12) 3.375 .
H(33) H(16) 2.769 .
H(34) C(22) 2.982 .
H(34) C(20) 3.544 .
H(34) C(17) 3.534 .
H(34) C(24) 3.268 .
H(34) C(21) 2.991 .
H(34) H(14) 3.139 .
H(34) H(15) 3.166 .
H(34) H(16) 2.841 .
H(34) H(17) 2.972 .
H(35) C(50) 3.207 2_354
H(35) H(29) 3.490 2_344
H(35) H(40) 2.996 2_354
H(35) H(41) 3.301 2_354
H(35) H(42) 2.953 2_354
H(36) C(35) 3.581 2_354
H(36) C(30) 3.507 1_655
H(36) C(29) 3.507 1_655
H(36) C(50) 3.274 2_354
H(36) C(34) 3.565 2_354
H(36) C(33) 3.499 2_344
H(36) H(25) 3.032 1_655
H(36) H(26) 3.004 1_655
H(36) H(28) 3.206 2_344
H(36) H(29) 3.282 2_354
H(36) H(30) 3.329 2_354
H(36) H(40) 3.445 2_354
H(36) H(41) 2.748 2_354
H(36) H(42) 3.419 2_354
H(37) C(29) 3.346 1_655
H(37) C(6) 3.117 1_565
H(37) C(8) 3.293 1_565
H(37) C(7) 2.858 1_565
H(37) H(3) 3.364 1_565
H(37) H(4) 2.984 1_565
H(37) H(25) 2.431 1_655
H(37) H(31) 2.844 1_655
H(38) C(22) 3.306 1_565
H(38) C(24) 3.561 .
H(38) C(21) 3.565 1_565
H(38) H(6) 3.355 .
H(38) H(14) 3.286 1_565
H(38) H(15) 2.760 1_565
H(38) H(17) 2.785 .
H(38) H(18) 3.231 .
H(38) H(22) 3.581 .
H(38) H(24) 3.271 .
H(39) C(24) 3.093 .
H(39) C(21) 3.110 1_565
H(39) H(6) 3.398 .
H(39) H(14) 2.540 1_565
H(39) H(16) 3.477 .
H(39) H(17) 2.356 .
H(39) H(18) 3.158 .
H(40) C(35) 3.500 2_344
H(40) C(34) 3.272 2_344
H(40) H(29) 2.711 2_344
H(40) H(30) 3.131 2_344
H(40) H(35) 2.996 2_344
H(40) H(36) 3.445 2_344
H(41) C(45) 3.532 2_344
H(41) H(26) 3.321 2_244
H(41) H(35) 3.301 2_344
H(41) H(36) 2.748 2_344
H(42) C(35) 3.454 1_545
H(42) C(36) 3.565 1_545
H(42) H(29) 3.521 2_344
H(42) H(30) 3.458 2_344
H(42) H(35) 2.953 2_344
H(42) H(36) 3.419 2_344
H(43) C(34) 3.486 2_344
H(43) C(8) 3.550 .
H(43) H(5) 2.994 .
H(43) H(29) 2.551 2_344
H(44) C(22) 3.277 .
H(44) C(21) 3.028 .
H(44) H(14) 2.464 .
H(44) H(15) 2.979 .
H(45) C(43) 3.139 1_545
H(45) C(48) 3.167 1_545
H(45) C(44) 3.143 1_545
H(45) C(47) 3.201 1_545
H(45) C(46) 3.197 1_545
H(45) C(45) 3.180 1_545
H(45) H(14) 3.020 .
H(45) H(29) 3.305 2_344
H(46) C(27) 2.908 1_545
H(46) C(31) 3.012 1_545
H(46) C(30) 3.085 1_545
H(46) C(29) 3.073 1_545
H(46) C(36) 2.906 1_545
H(46) C(28) 2.985 1_545
H(47) C(30) 3.587 1_545
H(47) C(29) 3.465 1_545
H(47) H(3) 3.385 1_455
H(47) H(4) 2.885 1_455
H(47) H(27) 3.542 2_244
H(48) C(31) 3.342 1_545
H(48) C(30) 3.179 1_545
H(48) C(29) 3.530 1_545
H(48) C(32) 3.233 2_244
H(48) H(4) 3.522 1_455
H(48) H(26) 3.368 1_545
H(48) H(27) 2.870 2_244

loop_
_geom_torsion_atom_site_label_1
_geom_torsion_atom_site_label_2
_geom_torsion_atom_site_label_3
_geom_torsion_atom_site_label_4
_geom_torsion
C(1) Si(1) C(23) C(24) 103.13(18)
C(1) Si(1) C(23) C(25) -138.19(17)
C(1) Si(1) C(23) C(26) -17.7(2)
C(23) Si(1) C(1) C(2) 123.91(16)
C(23) Si(1) C(1) C(10) -61.7(2)
C(1) Si(1) C(11) C(12) -4.51(16)
C(1) Si(1) C(11) C(16) 179.4(2)
C(11) Si(1) C(1) C(2) 4.37(17)
C(11) Si(1) C(1) C(10) 178.7(2)
C(1) Si(1) C(17) C(22) -34.0(2)
C(1) Si(1) C(17) C(18) 146.27(19)
C(17) Si(1) C(1) C(2) -106.34(16)
C(17) Si(1) C(1) C(10) 68.0(2)
C(23) Si(1) C(11) C(12) -126.98(15)
C(23) Si(1) C(11) C(16) 56.9(2)
C(11) Si(1) C(23) C(24) -150.15(17)
C(11) Si(1) C(23) C(25) -31.5(2)
C(11) Si(1) C(23) C(26) 89.00(19)
C(23) Si(1) C(17) C(22) 99.38(19)
C(23) Si(1) C(17) C(18) -80.4(2)
C(17) Si(1) C(23) C(24) -26.0(2)
C(17) Si(1) C(23) C(25) 92.70(18)
C(17) Si(1) C(23) C(26) -146.84(18)
C(11) Si(1) C(17) C(22) -133.13(18)
C(11) Si(1) C(17) C(18) 47.1(2)
C(17) Si(1) C(11) C(12) 107.42(16)
C(17) Si(1) C(11) C(16) -68.7(2)
C(27) Si(2) C(43) C(48) 114.01(18)
C(27) Si(2) C(43) C(44) -67.5(2)
C(43) Si(2) C(27) C(36) 62.8(2)
C(43) Si(2) C(27) C(28) -113.75(16)
C(27) Si(2) C(37) C(38) 1.58(17)
C(27) Si(2) C(37) C(42) 174.2(2)
C(37) Si(2) C(27) C(36) 177.3(2)
C(37) Si(2) C(27) C(28) 0.81(16)
C(27) Si(2) C(49) C(52) -61.54(18)
C(27) Si(2) C(49) C(50) 59.62(19)
C(27) Si(2) C(49) C(51) -178.70(15)
C(49) Si(2) C(27) C(36) -69.9(2)
C(49) Si(2) C(27) C(28) 113.56(16)
C(43) Si(2) C(37) C(38) 118.72(16)
C(43) Si(2) C(37) C(42) -68.7(2)
C(37) Si(2) C(43) C(48) 11.8(2)
C(37) Si(2) C(43) C(44) -169.73(19)
C(43) Si(2) C(49) C(52) 164.38(15)
C(43) Si(2) C(49) C(50) -74.45(17)
C(43) Si(2) C(49) C(51) 47.22(18)
C(49) Si(2) C(43) C(48) -110.78(18)
C(49) Si(2) C(43) C(44) 67.7(2)
C(37) Si(2) C(49) C(52) 40.63(17)
C(37) Si(2) C(49) C(50) 161.80(15)
C(37) Si(2) C(49) C(51) -76.53(17)
C(49) Si(2) C(37) C(38) -117.63(16)
C(49) Si(2) C(37) C(42) 55.0(2)
C(40) C(39) C(38) C(37) -0.4(3)
C(40) C(39) C(38) C(28) 176.7(2)
C(38) C(39) C(40) C(41) 0.2(3)
Si(1) C(1) C(2) C(3) 174.12(17)
Si(1) C(1) C(2) C(12) -3.2(2)
Si(1) C(1) C(10) C(9) 7.6(3)
Si(1) C(1) C(10) C(5) -172.72(18)
C(2) C(1) C(10) C(9) -178.6(2)
C(2) C(1) C(10) C(5) 1.1(3)
C(10) C(1) C(2) C(3) -1.1(3)
C(10) C(1) C(2) C(12) -178.39(19)
C(17) C(22) C(21) C(20) -0.5(3)
C(21) C(22) C(17) Si(1) 179.43(17)
C(21) C(22) C(17) C(18) -0.8(3)
C(36) C(35) C(34) C(33) -0.6(3)
C(34) C(35) C(36) C(27) -179.6(2)
C(34) C(35) C(36) C(31) 1.7(3)
Si(2) C(27) C(36) C(35) 4.1(3)
Si(2) C(27) C(36) C(31) -177.31(17)
Si(2) C(27) C(28) C(29) 177.26(17)
Si(2) C(27) C(28) C(38) -3.0(2)
C(36) C(27) C(28) C(29) 0.2(3)
C(36) C(27) C(28) C(38) 179.98(14)
C(28) C(27) C(36) C(35) -179.7(2)
C(28) C(27) C(36) C(31) -1.1(3)
Si(2) C(43) C(48) C(47) -179.71(19)
Si(2) C(43) C(44) C(45) 179.9(2)
C(48) C(43) C(44) C(45) -1.6(3)
C(44) C(43) C(48) C(47) 1.7(3)
C(30) C(31) C(36) C(35) 179.96(15)
C(30) C(31) C(36) C(27) 1.2(3)
C(36) C(31) C(30) C(29) -0.5(3)
C(30) C(31) C(32) C(33) 178.1(2)
C(32) C(31) C(30) C(29) -179.6(2)
C(36) C(31) C(32) C(33) -1.0(3)
C(32) C(31) C(36) C(35) -0.9(3)
C(32) C(31) C(36) C(27) -179.6(2)
Si(2) C(37) C(38) C(39) 173.76(17)
Si(2) C(37) C(38) C(28) -3.6(2)
Si(2) C(37) C(42) C(41) -171.40(18)
C(38) C(37) C(42) C(41) 0.6(3)
C(42) C(37) C(38) C(28) -177.3(2)
C(31) C(30) C(29) C(28) -0.4(3)
C(4) C(3) C(2) C(1) -0.2(3)
C(4) C(3) C(2) C(12) 176.9(2)
C(2) C(3) C(4) C(5) 1.5(3)
C(30) C(29) C(28) C(27) 0.5(3)
C(30) C(29) C(28) C(38) -179.2(2)
C(19) C(20) C(21) C(22) 1.7(3)
C(21) C(20) C(19) C(18) -1.5(3)
Si(1) C(11) C(12) C(2) 3.6(2)
Si(1) C(11) C(12) C(13) -175.90(17)
Si(1) C(11) C(16) C(15) 175.32(19)
C(12) C(11) C(16) C(15) -0.5(3)
C(16) C(11) C(12) C(2) -179.7(2)
C(16) C(11) C(12) C(13) 0.8(3)
C(3) C(4) C(5) C(6) 178.3(2)
C(3) C(4) C(5) C(10) -1.4(3)
C(27) C(28) C(38) C(39) -172.7(2)
C(27) C(28) C(38) C(37) 4.5(2)
C(29) C(28) C(38) C(39) 7.1(3)
C(29) C(28) C(38) C(37) -175.7(2)
C(40) C(41) C(42) C(37) -0.8(3)
C(42) C(41) C(40) C(39) 0.4(3)
Si(1) C(17) C(18) C(19) -179.3(2)
C(22) C(17) C(18) C(19) 0.9(3)
C(8) C(9) C(10) C(1) -179.4(2)
C(8) C(9) C(10) C(5) 0.8(3)
C(10) C(9) C(8) C(7) -1.0(3)
C(31) C(32) C(33) C(34) 2.2(3)
C(1) C(2) C(12) C(11) -0.3(2)
C(1) C(2) C(12) C(13) 179.2(2)
C(3) C(2) C(12) C(11) -177.5(2)
C(3) C(2) C(12) C(13) 2.0(3)
C(4) C(5) C(6) C(7) 179.5(2)
C(4) C(5) C(10) C(1) 0.0(2)
C(4) C(5) C(10) C(9) 179.8(2)
C(6) C(5) C(10) C(1) -179.7(2)
C(6) C(5) C(10) C(9) 0.1(2)
C(10) C(5) C(6) C(7) -0.8(3)
C(43) C(48) C(47) C(46) -0.1(3)
C(17) C(18) C(19) C(20) 0.2(3)
C(13) C(14) C(15) C(16) 1.1(3)
C(15) C(14) C(13) C(12) -0.8(3)
C(35) C(34) C(33) C(32) -1.4(3)
C(5) C(6) C(7) C(8) 0.6(3)
C(14) C(13) C(12) C(11) -0.2(3)
C(14) C(13) C(12) C(2) -179.7(2)
C(43) C(44) C(45) C(46) 0.0(3)
C(9) C(8) C(7) C(6) 0.3(3)
C(11) C(16) C(15) C(14) -0.5(3)
C(48) C(47) C(46) C(45) -1.5(3)
C(47) C(46) C(45) C(44) 1.6(4)
